data_2226322
loop_
_publ_author_name
'Rayner, Matthew Kyle'
'Billing, David Gordon'

_publ_section_title
;
 Poly[1,4-bis(ammoniomethyl)cyclohexane
 [di-\m-bromido-dibromidoplumbate(II)]]
;
_journal_coeditor_code WM2338
_journal_issue 6
_journal_name_full 'Acta Crystallographica Section E'
_journal_page_first m658
_journal_paper_doi 10.1107/S1600536810016806
_journal_volume 66
_journal_year 2010
_chemical_formula_iupac '(C8 H20 N2) [Pb Br4]'
_chemical_formula_moiety 'C8 H20 N2 2+, Br4 Pb 2-'
_chemical_formula_sum 'C8 H20 Br4 N2 Pb'
_chemical_formula_weight 671.09
_chemical_name_systematic
;
Poly[1,4-bis(ammoniomethyl)cyclohexane [di-\m-bromido-dibromidoplumbate(II)]]
;
_space_group_IT_number 14
_symmetry_cell_setting monoclinic
_symmetry_space_group_name_Hall '-P 2ybc'
_symmetry_space_group_name_H-M 'P 1 21/c 1'
_atom_sites_solution_hydrogens geom
_atom_sites_solution_primary direct
_atom_sites_solution_secondary difmap
_audit_creation_method SHELXL-97
_cell_angle_alpha 90.00
_cell_angle_beta 95.6930(10)
_cell_angle_gamma 90.00
_cell_formula_units_Z 2
_cell_length_a 12.1042(6)
_cell_length_b 8.1955(4)
_cell_length_c 8.2160(4)
_cell_measurement_reflns_used 5293
_cell_measurement_temperature 173(2)
_cell_measurement_theta_max 28.24
_cell_measurement_theta_min 3.01
_cell_volume 811.01(7)
_computing_cell_refinement 'SAINT (Bruker, 2005)'
_computing_data_collection 'APEX2 (Bruker, 2005)'
_computing_data_reduction 'SAINT (Bruker, 2005)'
_computing_molecular_graphics
;
<i>ORTEP-3 for Windows</i> (Farrugia, 1997) and DIAMOND (Brandenburg,
1999)
;
_computing_publication_material
;
<i>WinGX</i> (Farrugia, 1999) and <i>PLATON</i> (Spek, 2009)
;
_computing_structure_refinement 'SHELXL-97 (Sheldrick, 2008)'
_computing_structure_solution 'SHELXS-97 (Sheldrick, 2008)'
_diffrn_ambient_temperature 173(2)
_diffrn_measured_fraction_theta_full 1.000
_diffrn_measured_fraction_theta_max 1.000
_diffrn_measurement_device_type 'Bruker APEXII CCD area-detector'
_diffrn_measurement_method '\f and \w scans'
_diffrn_radiation_monochromator graphite
_diffrn_radiation_source 'fine-focus sealed tube'
_diffrn_radiation_type MoK\a
_diffrn_radiation_wavelength 0.71073
_diffrn_reflns_av_R_equivalents 0.0632
_diffrn_reflns_av_sigmaI/netI 0.0351
_diffrn_reflns_limit_h_max 15
_diffrn_reflns_limit_h_min -15
_diffrn_reflns_limit_k_max 10
_diffrn_reflns_limit_k_min -10
_diffrn_reflns_limit_l_max 10
_diffrn_reflns_limit_l_min -10
_diffrn_reflns_number 10495
_diffrn_reflns_theta_full 27.99
_diffrn_reflns_theta_max 27.99
_diffrn_reflns_theta_min 1.69
_exptl_absorpt_coefficient_mu 20.233
_exptl_absorpt_correction_T_max 0.6563
_exptl_absorpt_correction_T_min 0.0907
_exptl_absorpt_correction_type integration
_exptl_absorpt_process_details '(XPREP; Bruker, 2005)'
_exptl_crystal_colour colourless
_exptl_crystal_density_diffrn 2.748
_exptl_crystal_density_method 'not measured'
_exptl_crystal_description plate
_exptl_crystal_F_000 608
_exptl_crystal_size_max 0.20
_exptl_crystal_size_mid 0.14
_exptl_crystal_size_min 0.02
_refine_diff_density_max 0.784
_refine_diff_density_min -2.311
_refine_ls_extinction_method none
_refine_ls_goodness_of_fit_ref 0.808
_refine_ls_hydrogen_treatment constr
_refine_ls_matrix_type full
_refine_ls_number_parameters 70
_refine_ls_number_reflns 1966
_refine_ls_number_restraints 0
_refine_ls_restrained_S_all 0.808
_refine_ls_R_factor_all 0.0255
_refine_ls_R_factor_gt 0.0212
_refine_ls_shift/su_max 0.011
_refine_ls_shift/su_mean 0.002
_refine_ls_structure_factor_coef Fsqd
_refine_ls_weighting_details 'w=1/[\s^2^(Fo^2^)+(0.0349P)^2^+0.0549P] where P=(Fo^2^+2Fc^2^)/3'
_refine_ls_weighting_scheme calc
_refine_ls_wR_factor_gt 0.0451
_refine_ls_wR_factor_ref 0.0469
_reflns_number_gt 1742
_reflns_number_total 1966
_reflns_threshold_expression >2sigma(I)
_cod_data_source_file wm2338.cif
_cod_data_source_block I
_cod_original_sg_symbol_H-M 'P 21/c'
_cod_database_code 2226322
_cod_database_fobs_code 2226322

loop_
_symmetry_equiv_pos_as_xyz
'x, y, z'
'-x, y+1/2, -z+1/2'
'-x, -y, -z'
'x, -y-1/2, z-1/2'

loop_
_atom_site_type_symbol
_atom_site_label
_atom_site_fract_x
_atom_site_fract_y
_atom_site_fract_z
_atom_site_U_iso_or_equiv
_atom_site_adp_type
_atom_site_calc_flag
_atom_site_refinement_flags
_atom_site_occupancy
_atom_site_disorder_assembly
_atom_site_disorder_group
C C1 0.2360(3) -0.0472(4) 0.4803(5) 0.0262(8) Uani d . 1 . .
H H1A 0.2798 -0.0711 0.5858 0.031 Uiso calc R 1 . .
H H1B 0.2282 -0.1498 0.4166 0.031 Uiso calc R 1 . .
C C2 0.1224(3) 0.0131(4) 0.5124(4) 0.0216(8) Uani d . 1 . .
H H2 0.1325 0.1095 0.5871 0.026 Uiso calc R 1 . .
C C3 0.0636(3) -0.1206(4) 0.6011(4) 0.0257(8) Uani d . 1 . .
H H3A 0.0558 -0.2192 0.5312 0.031 Uiso calc R 1 . .
H H3B 0.1093 -0.1499 0.7035 0.031 Uiso calc R 1 . .
C C4 0.0501(3) 0.0661(5) 0.3589(4) 0.0247(7) Uani d . 1 . .
H H4A 0.0869 0.1569 0.3058 0.030 Uiso calc R 1 . .
H H4B 0.0419 -0.0261 0.2807 0.030 Uiso calc R 1 . .
N N1 0.2966(2) 0.0758(4) 0.3879(4) 0.0230(6) Uani d . 1 . .
H H1C 0.3644 0.0356 0.3700 0.035 Uiso calc R 1 . .
H H1D 0.3054 0.1695 0.4473 0.035 Uiso calc R 1 . .
H H1E 0.2569 0.0972 0.2904 0.035 Uiso calc R 1 . .
Br Br1 0.25157(3) 0.02969(4) -0.01928(4) 0.02426(9) Uani d . 1 . .
Br Br2 0.50023(3) 0.18890(4) -0.31018(4) 0.02370(9) Uani d . 1 . .
Pb Pb1 0.5000 0.0000 0.0000 0.01590(6) Uani d S 1 . .

loop_
_atom_site_aniso_label
_atom_site_aniso_U_11
_atom_site_aniso_U_22
_atom_site_aniso_U_33
_atom_site_aniso_U_12
_atom_site_aniso_U_13
_atom_site_aniso_U_23
C1 0.024(2) 0.0232(17) 0.0322(19) 0.0000(15) 0.0076(16) 0.0042(14)
C2 0.024(2) 0.0206(17) 0.0210(17) -0.0015(13) 0.0039(15) -0.0010(12)
C3 0.0206(19) 0.0285(18) 0.0277(18) 0.0035(15) 0.0011(15) 0.0101(14)
C4 0.0213(19) 0.0285(18) 0.0246(17) -0.0011(15) 0.0040(14) 0.0042(14)
N1 0.0203(16) 0.0229(15) 0.0267(15) -0.0014(12) 0.0065(12) -0.0019(12)
Br1 0.0241(2) 0.02380(17) 0.02478(17) -0.00282(13) 0.00175(14) -0.00035(12)
Br2 0.0311(2) 0.02090(17) 0.01975(16) 0.00481(13) 0.00579(13) 0.00695(12)
Pb1 0.02093(10) 0.01395(9) 0.01320(9) 0.00121(6) 0.00358(6) 0.00007(5)

loop_
_atom_type_symbol
_atom_type_description
_atom_type_scat_dispersion_real
_atom_type_scat_dispersion_imag
_atom_type_scat_source
C C 0.0033 0.0016 'International Tables Vol C Tables 4.2.6.8 and 6.1.1.4'
H H 0.0000 0.0000 'International Tables Vol C Tables 4.2.6.8 and 6.1.1.4'
N N 0.0061 0.0033 'International Tables Vol C Tables 4.2.6.8 and 6.1.1.4'
Br Br -0.2901 2.4595 'International Tables Vol C Tables 4.2.6.8 and 6.1.1.4'
Pb Pb -3.3944 10.1111 'International Tables Vol C Tables 4.2.6.8 and 6.1.1.4'

loop_
_geom_angle_atom_site_label_1
_geom_angle_atom_site_label_2
_geom_angle_atom_site_label_3
_geom_angle_site_symmetry_1
_geom_angle_site_symmetry_3
_geom_angle
_geom_angle_publ_flag
N1 C1 C2 . . 111.7(3) ?
N1 C1 H1A . . 109.3 ?
C2 C1 H1A . . 109.3 ?
N1 C1 H1B . . 109.3 ?
C2 C1 H1B . . 109.3 ?
H1A C1 H1B . . 108.0 ?
C1 C2 C3 . . 108.9(3) ?
C1 C2 C4 . . 114.0(3) ?
C3 C2 C4 . . 110.0(3) ?
C1 C2 H2 . . 107.9 ?
C3 C2 H2 . . 107.9 ?
C4 C2 H2 . . 107.9 ?
C4 C3 C2 3_556 . 111.6(3) ?
C4 C3 H3A 3_556 . 109.3 ?
C2 C3 H3A . . 109.3 ?
C4 C3 H3B 3_556 . 109.3 ?
C2 C3 H3B . . 109.3 ?
H3A C3 H3B . . 108.0 ?
C3 C4 C2 3_556 . 111.3(3) ?
C3 C4 H4A 3_556 . 109.4 ?
C2 C4 H4A . . 109.4 ?
C3 C4 H4B 3_556 . 109.4 ?
C2 C4 H4B . . 109.4 ?
H4A C4 H4B . . 108.0 ?
C1 N1 H1C . . 109.5 ?
C1 N1 H1D . . 109.5 ?
H1C N1 H1D . . 109.5 ?
C1 N1 H1E . . 109.5 ?
H1C N1 H1E . . 109.5 ?
H1D N1 H1E . . 109.5 ?
Pb1 Br2 Pb1 . 2_654 152.724(12) ?
Br2 Pb1 Br2 3_655 . 180.000(11) ?
Br2 Pb1 Br2 3_655 4_566 89.827(4) ?
Br2 Pb1 Br2 . 4_566 90.173(4) ?
Br2 Pb1 Br2 3_655 2_644 90.173(4) ?
Br2 Pb1 Br2 . 2_644 89.827(4) ?
Br2 Pb1 Br2 4_566 2_644 180.000(15) ?
Br2 Pb1 Br1 3_655 . 90.075(10) ?
Br2 Pb1 Br1 . . 89.925(10) ?
Br2 Pb1 Br1 4_566 . 84.697(10) ?
Br2 Pb1 Br1 2_644 . 95.303(10) ?
Br2 Pb1 Br1 3_655 3_655 89.925(10) ?
Br2 Pb1 Br1 . 3_655 90.075(10) ?
Br2 Pb1 Br1 4_566 3_655 95.303(10) ?
Br2 Pb1 Br1 2_644 3_655 84.697(10) ?
Br1 Pb1 Br1 . 3_655 180.000(13) ?

loop_
_geom_bond_atom_site_label_1
_geom_bond_atom_site_label_2
_geom_bond_site_symmetry_2
_geom_bond_distance
_geom_bond_publ_flag
C1 N1 . 1.497(4) ?
C1 C2 . 1.509(5) ?
C1 H1A . 0.9900 ?
C1 H1B . 0.9900 ?
C2 C3 . 1.531(4) ?
C2 C4 . 1.526(5) ?
C2 H2 . 1.0000 ?
C3 C4 3_556 1.514(5) ?
C3 H3A . 0.9900 ?
C3 H3B . 0.9900 ?
C4 C3 3_556 1.514(5) ?
C4 H4A . 0.9900 ?
C4 H4B . 0.9900 ?
N1 H1C . 0.9100 ?
N1 H1D . 0.9100 ?
N1 H1E . 0.9100 ?
Br1 Pb1 . 3.0054(4) ?
Br2 Pb1 . 2.9821(3) ?
Br2 Pb1 2_654 2.9886(3) ?
Pb1 Br2 3_655 2.9821(3) y
Pb1 Br2 4_566 2.9886(3) y
Pb1 Br2 2_644 2.9886(3) ?
Pb1 Br1 3_655 3.0054(4) y

loop_
_geom_hbond_atom_site_label_D
_geom_hbond_atom_site_label_H
_geom_hbond_atom_site_label_A
_geom_hbond_site_symmetry_A
_geom_hbond_distance_DH
_geom_hbond_distance_HA
_geom_hbond_distance_DA
_geom_hbond_angle_DHA
N1 H1C Br2 3_655 0.91 2.54 3.387(3) 154.4
N1 H1D Br1 4_566 0.91 2.57 3.378(3) 148.0
N1 H1D Br2 1_556 0.91 2.94 3.446(3) 116.9
N1 H1E Br1 . 0.91 2.60 3.357(3) 141.3

loop_
_geom_torsion_atom_site_label_1
_geom_torsion_atom_site_label_2
_geom_torsion_atom_site_label_3
_geom_torsion_atom_site_label_4
_geom_torsion_site_symmetry_1
_geom_torsion_site_symmetry_2
_geom_torsion_site_symmetry_3
_geom_torsion_site_symmetry_4
_geom_torsion
_geom_torsion_publ_flag
N1 C1 C2 C3 . . . . 177.9(3) ?
N1 C1 C2 C4 . . . . 54.7(4) ?
C1 C2 C3 C4 . . . 3_556 178.5(3) ?
C4 C2 C3 C4 . . . 3_556 -56.0(4) ?
C1 C2 C4 C3 . . . 3_556 178.4(3) ?
C3 C2 C4 C3 . . . 3_556 55.8(4) ?
Pb1 Br2 Pb1 Br2 2_654 . . 4_566 -0.28(4) ?
Pb1 Br2 Pb1 Br2 2_654 . . 2_644 179.72(4) ?
Pb1 Br2 Pb1 Br1 2_654 . . . 84.42(3) ?
Pb1 Br2 Pb1 Br1 2_654 . . 3_655 -95.58(3) ?
